data_9014966
loop_
_publ_author_name
'LeBail, A.'
'Jacoboni, C.'
'LeBlanc, M.'
'de Pape, R.'
'Duroy, H.'
'Fourquet, J.'

_publ_section_title
;
 Crystal structure of the metastable form of aluminium trifluoride
 beta-Al F3 and the gallium and indium homologs
 _cod_database_code 1000475
;
_journal_name_full 'Journal of Solid State Chemistry'
_journal_page_first 96
_journal_page_last 101
_journal_paper_doi 10.1016/0022-4596(88)90095-3
_journal_volume 77
_journal_year 1988
_chemical_formula_sum 'F9 Ga3 O0.22'
_space_group_IT_number 63
_symmetry_space_group_name_Hall '-C 2c 2'
_symmetry_space_group_name_H-M 'C m c m'
_cell_angle_alpha 90
_cell_angle_beta 90
_cell_angle_gamma 90
_cell_length_a 7.210
_cell_length_b 12.398
_cell_length_c 7.333
_cell_formula_units_Z 4
_cell_volume 655.494
_database_code_amcsd 0013626
_exptl_crystal_density_diffrn 3.888
_cod_duplicate_entry 1000475
_cod_original_formula_sum 'Ga3 F9 O.22'
_cod_database_code 9014966
_amcsd_formula_title 'F3 Ga H0.07 O0.07'

loop_
_space_group_symop_operation_xyz
x,y,z
1/2+x,1/2+y,z
x,-y,1/2+z
1/2+x,1/2-y,1/2+z
-x,y,1/2-z
1/2-x,1/2+y,1/2-z
-x,y,z
1/2-x,1/2+y,z
x,-y,-z
1/2+x,1/2-y,-z
x,y,1/2-z
1/2+x,1/2+y,1/2-z
-x,-y,1/2+z
1/2-x,1/2-y,1/2+z
-x,-y,-z
1/2-x,1/2-y,-z

loop_
_atom_site_label
_atom_site_fract_x
_atom_site_fract_y
_atom_site_fract_z
_atom_site_occupancy
Ga1 0.00000 0.50000 0.00000 1.00000
Ga2 0.25000 0.25000 0.00000 1.00000
F1 0.00000 0.21000 0.53900 1.00000
F2 0.32000 0.10670 0.96100 1.00000
F3 0.00000 0.53300 0.25000 1.00000
F4 0.21600 0.22200 0.25000 1.00000
O1 0.00000 0.06000 0.25000 0.22000

loop_
_cod_related_entry_id
_cod_related_entry_database
_cod_related_entry_code
1 AMCSD 0013626
